data_1541705
loop_
_publ_author_name
'Aurivillius, B.'

_publ_section_title
;
 On the crystal structure of K3 Sb5 O14
;
_journal_name_full 'Arkiv foer Kemi'
_journal_page_first 505
_journal_page_last 514
_journal_volume 25
_journal_year 1966
_chemical_formula_sum 'K3 O14 Sb5'
_chemical_name_systematic 'K3 Sb5 O14'
_space_group_IT_number 32
_symmetry_space_group_name_Hall 'P 2 -2ab'
_symmetry_space_group_name_H-M 'P b a 2'
_cell_angle_alpha 90
_cell_angle_beta 90
_cell_angle_gamma 90
_cell_formula_units_Z 4
_cell_length_a 24.211
_cell_length_b 7.153
_cell_length_c 7.322
_cell_volume 1268.033
_citation_journal_id_ASTM ARKEAD
_cod_data_source_file Aurivillius_ARKEAD_1966_693.cif
_cod_data_source_block K3O14Sb5
_cod_database_code 1541705

loop_
_symmetry_equiv_pos_as_xyz
x,y,z
-x,-y,z
-x+1/2,y+1/2,z
x+1/2,-y+1/2,z

loop_
_atom_site_label
_atom_site_type_symbol
_atom_site_fract_x
_atom_site_fract_y
_atom_site_fract_z
_atom_site_occupancy
_atom_site_U_iso_or_equiv
O11 O-2 0.0729 0.946 0.7601 1 0.0
O8 O-2 0.099 0.3222 0.3116 1 0.0
K3 K+1 0.29396 0.1091 0.5064 1 0.0
Sb1 Sb+5 0.93808 0.09612 0.5 1 0.0
O15 O-2 0.3152 0.3852 0.8319 1 0.0
O2 O-2 0 0.5 0.7049 1 0.0
O5 O-2 0.01716 0.163 0.5226 1 0.0
O3 O-2 0.1216 0.1752 0.006 1 0.0
O13 O-2 0.2108 0.2563 0.7905 1 0.0
O6 O-2 0.0911 0.6624 0.5344 1 0.0
O1 O-2 0 0.5 0.3463 1 0.0
O10 O-2 0.0745 0.954 0.2481 1 0.0
K1 K+1 0.01442 0.2189 0.0302 1 0.0
K2 K+1 0.38373 0.1001 0.9868 1 0.0
O7 O-2 0.21761 0.5665 0.01 1 0.0
Sb2 Sb+5 0.55711 0.08369 0.5085 1 0.0
O12 O-2 0.2107 0.2682 0.2458 1 0.0
O9 O-2 0.1066 0.3452 0.7002 1 0.0
O4 O-2 0.1434 0.035 0.515 1 0.0
Sb3 Sb+5 0.25618 0.32464 0.01211 1 0.0
Sb5 Sb+5 0.14495 0.10725 0.77257 1 0.0
Sb4 Sb+5 0.14563 0.11008 0.24581 1 0.0
O14 O-2 0.3138 0.3764 0.2025 1 0.0
